data_4124311
loop_
_publ_author_name
'Lachmanov\'a, \<St\<ep\'anka'
'Dupeyre, Gr\'egory'
'Tar\'abek, J\'an'
'Ochsenbein, Philippe'
'Perruchot, Christian'
'Ciofini, Ilaria'
'Hromadov\'a, Magdal\'ena'
'Posp\'i\<sil, Lubom\'ir'
'Lain\'e, Philippe P'

_publ_section_title
;
 Kinetics of Multielectron Transfers and Redox-Induced Structural Changes
 in N-Aryl-Expanded Pyridiniums: Establishing Their Unusual, Versatile
 Electrophoric Activity.
;
_journal_issue 35
_journal_name_full 'Journal of the American Chemical Society'
_journal_page_first 11349
_journal_page_last 11364
_journal_paper_doi 10.1021/jacs.5b05545
_journal_volume 137
_journal_year 2015
_chemical_compound_source 'see text'
_chemical_formula_moiety '(C40 H29 N2) (B F4) (C H2 Cl2)'
_chemical_formula_sum 'C41 H31 B Cl2 F4 N2'
_chemical_formula_weight 709.39
_chemical_name_common Laine_Dyad_2014
_chemical_name_systematic '[Py(ph)2-TP+](BF4)'
_space_group_crystal_system orthorhombic
_space_group_IT_number 19
_space_group_name_Hall 'P 2ac 2ab'
_space_group_name_H-M_alt 'P 21 21 21'
_symmetry_space_group_name_Hall 'P 2ac 2ab'
_symmetry_space_group_name_H-M 'P 21 21 21'
_atom_sites_solution_hydrogens geom
_atom_sites_solution_primary direct
_atom_sites_solution_secondary difmap
_audit_creation_date 'Jun 15 11:19:06 2014'
_audit_creation_method 'APEX2 v2011.8-0'
_cell_angle_alpha 90
_cell_angle_beta 90
_cell_angle_gamma 90
_cell_formula_units_Z 4
_cell_length_a 9.7854(2)
_cell_length_b 15.4462(3)
_cell_length_c 22.2111(4)
_cell_measurement_reflns_used 9916
_cell_measurement_temperature 113(2)
_cell_measurement_theta_max 60.2112
_cell_measurement_theta_min 4.8947
_cell_volume 3357.15(11)
_computing_cell_refinement 'APEX2 v2011.8-0 (Bruker AXS)'
_computing_data_collection 'Bruker Instrument Service v2011.8.1.0'
_computing_data_reduction 'APEX2 v2011.8-0 (Bruker AXS)'
_computing_publication_material 'PLATON (Spek, 2003)'
_computing_structure_refinement 'SHELXL-97 (Sheldrick, 1997)'
_computing_structure_solution 'SHELXS-97 (Sheldrick, 1990)'
_diffrn_ambient_temperature 113(1)
_diffrn_measured_fraction_theta_full 0.959
_diffrn_measured_fraction_theta_max 0.963
_diffrn_measurement_device_type 'Bruker Instrument Service v2011.8.1.0'
_diffrn_measurement_method '\p and \w scan'
_diffrn_radiation_type CuK\a
_diffrn_radiation_wavelength 1.54178
_diffrn_reflns_av_R_equivalents 0.0286
_diffrn_reflns_av_unetI/netI 0.0286
_diffrn_reflns_laue_measured_fraction_full 0.959
_diffrn_reflns_laue_measured_fraction_max 0.963
_diffrn_reflns_limit_h_max 9
_diffrn_reflns_limit_h_min -10
_diffrn_reflns_limit_k_max 18
_diffrn_reflns_limit_k_min -17
_diffrn_reflns_limit_l_max 26
_diffrn_reflns_limit_l_min -26
_diffrn_reflns_number 26231
_diffrn_reflns_point_group_measured_fraction_full 0.934
_diffrn_reflns_point_group_measured_fraction_max 0.938
_diffrn_reflns_theta_full 67.679
_diffrn_reflns_theta_max 67.439
_diffrn_reflns_theta_min 4.904
_diffrn_source 'micro source'
_exptl_absorpt_coefficient_mu 2.212
_exptl_absorpt_correction_T_max 0.7530
_exptl_absorpt_correction_T_min 0.5929
_exptl_absorpt_correction_type analytical
_exptl_absorpt_process_details 'SADABS V2008/1 (Bruker AXS)'
_exptl_crystal_colour 'pale pink'
_exptl_crystal_density_diffrn 1.404
_exptl_crystal_description plate
_exptl_crystal_F_000 1464
_exptl_crystal_size_max 0.18
_exptl_crystal_size_mid 0.14
_exptl_crystal_size_min 0.06
_refine_diff_density_max 0.532
_refine_diff_density_min -0.689
_refine_diff_density_rms 0.109
_refine_ls_abs_structure_details
;
 Flack x determined using 2325 quotients [(I+)-(I-)]/[(I+)+(I-)]
 (Parsons and Flack (2004), Acta Cryst. A60, s61).
;
_refine_ls_abs_structure_Flack 0.070(4)
_refine_ls_extinction_method none
_refine_ls_goodness_of_fit_ref 2.100
_refine_ls_hydrogen_treatment constr
_refine_ls_matrix_type full
_refine_ls_number_parameters 451
_refine_ls_number_reflns 5670
_refine_ls_number_restraints 2
_refine_ls_restrained_S_all 2.101
_refine_ls_R_factor_all 0.0556
_refine_ls_R_factor_gt 0.0551
_refine_ls_shift/su_max 0.001
_refine_ls_shift/su_mean 0.000
_refine_ls_structure_factor_coef Fsqd
_refine_ls_weighting_details
;
 w=1/[\s^2^(Fo^2^)+(0.0800P)^2^]
 where P=(Fo^2^+2Fc^2^)/3
;
_refine_ls_weighting_scheme calc
_refine_ls_wR_factor_gt 0.1854
_refine_ls_wR_factor_ref 0.1862
_reflns_Friedel_coverage 0.727
_reflns_friedel_fraction_full 0.902
_reflns_friedel_fraction_max 0.905
_reflns_number_gt 5594
_reflns_number_total 5670
_reflns_threshold_expression 'I > 2\s(I)'
_cod_data_source_file ja5b05545_si_002.cif
_cod_data_source_block Laine2014PyPh2TP
_cod_depositor_comments 'Adding full bibliography for 4124311.cif.'
_cod_database_code 4124311
_shelx_space_group_comment
;
The symmetry employed for this shelxl refinement is uniquely defined
by the following loop, which should always be used as a source of
symmetry information in preference to the above space-group names.
They are only intended as comments.
;
_shelxl_version_number 2013-2

loop_
_space_group_symop_operation_xyz
'x, y, z'
'-x+1/2, -y, z+1/2'
'-x, y+1/2, -z+1/2'
'x+1/2, -y+1/2, -z'

loop_
_atom_site_label
_atom_site_type_symbol
_atom_site_fract_x
_atom_site_fract_y
_atom_site_fract_z
_atom_site_U_iso_or_equiv
_atom_site_adp_type
_atom_site_occupancy
_atom_site_site_symmetry_order
_atom_site_calc_flag
_atom_site_refinement_flags_posn
_atom_site_refinement_flags_adp
N1 N 0.1128(4) 0.4735(2) 0.00900(14) 0.0110(7) Uani 1 1 d . .
C2 C 0.0484(4) 0.5190(3) -0.03668(16) 0.0120(8) Uani 1 1 d . .
C3 C 0.0502(5) 0.6081(3) -0.03604(17) 0.0138(9) Uani 1 1 d . .
H3 H 0.0078 0.6388 -0.0681 0.017 Uiso 1 1 calc R U
C4 C 0.1130(4) 0.6550(3) 0.01050(17) 0.0136(9) Uani 1 1 d . .
C5 C 0.1752(5) 0.6064(2) 0.05619(18) 0.0131(8) Uani 1 1 d . .
H5 H 0.2176 0.6359 0.0888 0.016 Uiso 1 1 calc R U
C6 C 0.1768(5) 0.5167(3) 0.05525(17) 0.0122(8) Uani 1 1 d . .
C7 C 0.1161(4) 0.7507(3) 0.01016(17) 0.0142(9) Uani 1 1 d . .
C8 C 0.0503(5) 0.7980(3) -0.03534(19) 0.0195(9) Uani 1 1 d . .
H8 H 0.0019 0.7681 -0.0660 0.023 Uiso 1 1 calc R U
C9 C 0.0552(5) 0.8881(3) -0.0361(2) 0.0202(10) Uani 1 1 d . .
H9 H 0.0094 0.9194 -0.0669 0.024 Uiso 1 1 calc R U
C10 C 0.1270(5) 0.9320(3) 0.0082(2) 0.0205(10) Uani 1 1 d . .
H10 H 0.1321 0.9934 0.0071 0.025 Uiso 1 1 calc R U
C11 C 0.1917(5) 0.8867(3) 0.0541(2) 0.0199(9) Uani 1 1 d . .
H11 H 0.2400 0.9170 0.0847 0.024 Uiso 1 1 calc R U
C12 C 0.1851(5) 0.7959(3) 0.05512(19) 0.0187(9) Uani 1 1 d . .
H12 H 0.2282 0.7650 0.0868 0.022 Uiso 1 1 calc R U
C13 C -0.0202(5) 0.4728(3) -0.08640(17) 0.0129(8) Uani 1 1 d . .
C14 C 0.0117(5) 0.4965(3) -0.14537(18) 0.0150(9) Uani 1 1 d . .
H14 H 0.0768 0.5411 -0.1521 0.018 Uiso 1 1 calc R U
C15 C -0.0495(5) 0.4566(3) -0.19432(18) 0.0191(9) Uani 1 1 d . .
H15 H -0.0249 0.4728 -0.2341 0.023 Uiso 1 1 calc R U
C16 C -0.1458(5) 0.3933(3) -0.1850(2) 0.0238(10) Uani 1 1 d . .
H16 H -0.1877 0.3654 -0.2184 0.029 Uiso 1 1 calc R U
C17 C -0.1820(5) 0.3701(3) -0.1262(2) 0.0206(9) Uani 1 1 d . .
H17 H -0.2496 0.3268 -0.1199 0.025 Uiso 1 1 calc R U
C18 C -0.1214(5) 0.4089(3) -0.07778(19) 0.0170(9) Uani 1 1 d . .
H18 H -0.1476 0.3928 -0.0381 0.020 Uiso 1 1 calc R U
C19 C 0.2497(5) 0.4690(3) 0.10407(18) 0.0154(9) Uani 1 1 d . .
C20 C 0.3465(5) 0.4060(3) 0.09266(19) 0.0189(9) Uani 1 1 d . .
H20 H 0.3689 0.3910 0.0524 0.023 Uiso 1 1 calc R U
C21 C 0.4112(5) 0.3644(3) 0.1406(2) 0.0217(10) Uani 1 1 d . .
H21 H 0.4793 0.3219 0.1331 0.026 Uiso 1 1 calc R U
C22 C 0.3756(5) 0.3853(3) 0.1994(2) 0.0234(11) Uani 1 1 d . .
H22 H 0.4182 0.3563 0.2321 0.028 Uiso 1 1 calc R U
C23 C 0.2784(6) 0.4482(3) 0.2104(2) 0.0259(11) Uani 1 1 d . .
H23 H 0.2546 0.4623 0.2507 0.031 Uiso 1 1 calc R U
C24 C 0.2157(5) 0.4908(3) 0.1632(2) 0.0198(10) Uani 1 1 d . .
H24 H 0.1499 0.5347 0.1710 0.024 Uiso 1 1 calc R U
C25 C 0.1113(4) 0.3797(3) 0.00809(17) 0.0125(9) Uani 1 1 d . .
C26 C 0.0386(4) 0.3352(3) 0.05347(18) 0.0128(8) Uani 1 1 d . .
C27 C 0.0416(5) 0.2450(3) 0.04903(18) 0.0152(8) Uani 1 1 d . .
H27 H -0.0058 0.2132 0.0791 0.018 Uiso 1 1 calc R U
N28 N 0.1052(4) 0.1996(2) 0.00623(16) 0.0181(8) Uani 1 1 d . .
C29 C 0.1708(5) 0.2446(3) -0.03521(17) 0.0153(9) Uani 1 1 d . .
H29 H 0.2156 0.2131 -0.0662 0.018 Uiso 1 1 calc R U
C30 C 0.1798(5) 0.3357(3) -0.03722(18) 0.0146(9) Uani 1 1 d . .
C31 C 0.2604(4) 0.3759(3) -0.08663(17) 0.0130(8) Uani 1 1 d . .
C32 C 0.2474(5) 0.3414(3) -0.14446(19) 0.0168(9) Uani 1 1 d . .
H32 H 0.1808 0.2979 -0.1518 0.020 Uiso 1 1 calc R U
C33 C 0.3305(5) 0.3696(3) -0.19159(18) 0.0165(9) Uani 1 1 d . .
H33 H 0.3202 0.3453 -0.2306 0.020 Uiso 1 1 calc R U
C34 C 0.4271(5) 0.4325(3) -0.18155(19) 0.0204(9) Uani 1 1 d . .
H34 H 0.4854 0.4508 -0.2133 0.024 Uiso 1 1 calc R U
C35 C 0.4389(5) 0.4691(3) -0.1245(2) 0.0174(9) Uani 1 1 d . .
H35 H 0.5045 0.5134 -0.1176 0.021 Uiso 1 1 calc R U
C36 C 0.3555(5) 0.4416(3) -0.07722(17) 0.0155(9) Uani 1 1 d . .
H36 H 0.3636 0.4677 -0.0386 0.019 Uiso 1 1 calc R U
C37 C -0.0393(5) 0.3758(3) 0.10342(18) 0.0162(9) Uani 1 1 d . .
C38 C -0.0279(5) 0.3391(3) 0.16110(19) 0.0212(10) Uani 1 1 d . .
H38 H 0.0333 0.2924 0.1678 0.025 Uiso 1 1 calc R U
C39 C -0.1062(6) 0.3711(3) 0.2083(2) 0.0286(12) Uani 1 1 d . .
H39 H -0.0960 0.3471 0.2474 0.034 Uiso 1 1 calc R U
C40 C -0.1987(6) 0.4375(3) 0.1990(2) 0.0294(12) Uani 1 1 d . .
H40 H -0.2549 0.4574 0.2311 0.035 Uiso 1 1 calc R U
C41 C -0.2083(6) 0.4746(3) 0.1425(2) 0.0262(11) Uani 1 1 d . .
H41 H -0.2691 0.5217 0.1364 0.031 Uiso 1 1 calc R U
C42 C -0.1315(5) 0.4444(3) 0.0950(2) 0.0180(9) Uani 1 1 d . .
H42 H -0.1408 0.4702 0.0563 0.022 Uiso 1 1 calc R U
C43 C 0.6731(7) 0.2821(3) -0.3662(3) 0.0398(14) Uani 1 1 d D .
H43A H 0.6524 0.3121 -0.4046 0.048 Uiso 1 1 calc R U
H43B H 0.7659 0.2997 -0.3533 0.048 Uiso 1 1 calc R U
Cl1 Cl 0.66947(15) 0.16969(8) -0.37778(7) 0.0409(4) Uani 1 1 d D .
Cl2 Cl 0.55379(19) 0.31360(9) -0.31126(9) 0.0557(5) Uani 1 1 d D .
B B 0.0688(7) 0.2758(4) -0.3070(2) 0.0291(13) Uani 1 1 d . .
F1 F 0.1927(4) 0.3094(2) -0.32710(14) 0.0426(9) Uani 1 1 d . .
F2 F -0.0298(5) 0.3391(3) -0.31808(16) 0.0637(12) Uani 1 1 d . .
F3 F 0.0797(4) 0.2587(2) -0.24624(12) 0.0420(9) Uani 1 1 d . .
F4 F 0.0422(5) 0.2010(2) -0.33871(14) 0.0562(12) Uani 1 1 d . .

loop_
_atom_site_aniso_label
_atom_site_aniso_U_11
_atom_site_aniso_U_22
_atom_site_aniso_U_33
_atom_site_aniso_U_23
_atom_site_aniso_U_13
_atom_site_aniso_U_12
N1 0.0110(19) 0.0100(16) 0.0121(15) -0.0014(12) -0.0011(13) -0.0031(13)
C2 0.008(2) 0.015(2) 0.0132(18) 0.0048(14) 0.0034(15) 0.0007(16)
C3 0.015(2) 0.0133(19) 0.0131(18) 0.0009(14) 0.0020(15) -0.0027(16)
C4 0.012(2) 0.014(2) 0.0146(18) 0.0001(15) 0.0045(16) 0.0001(15)
C5 0.017(2) 0.0095(18) 0.0130(18) 0.0027(14) -0.0019(16) 0.0004(16)
C6 0.011(2) 0.015(2) 0.0104(17) 0.0002(14) 0.0017(16) -0.0044(16)
C7 0.015(2) 0.0098(18) 0.0177(19) 0.0022(15) 0.0072(17) 0.0016(16)
C8 0.021(3) 0.016(2) 0.021(2) -0.0015(16) 0.0011(18) -0.0017(19)
C9 0.020(3) 0.015(2) 0.026(2) 0.0091(16) 0.0032(18) 0.0030(18)
C10 0.020(3) 0.010(2) 0.031(2) 0.0000(16) 0.0097(19) 0.0001(17)
C11 0.016(2) 0.013(2) 0.031(2) -0.0028(17) 0.0009(19) -0.0021(17)
C12 0.020(2) 0.014(2) 0.022(2) 0.0000(16) 0.0003(18) -0.0032(17)
C13 0.012(2) 0.0118(18) 0.0152(18) 0.0046(14) -0.0021(16) 0.0005(16)
C14 0.014(2) 0.0142(18) 0.0167(18) 0.0024(14) -0.0003(16) 0.0005(17)
C15 0.019(3) 0.025(2) 0.0124(18) -0.0009(16) -0.0028(17) 0.0058(18)
C16 0.023(3) 0.030(2) 0.019(2) -0.0065(17) -0.0072(19) 0.001(2)
C17 0.018(2) 0.018(2) 0.025(2) -0.0030(17) -0.0017(19) -0.0029(18)
C18 0.017(2) 0.0142(18) 0.0196(19) -0.0047(15) 0.0028(17) -0.0029(17)
C19 0.018(2) 0.0091(17) 0.0196(19) 0.0056(15) -0.0045(17) -0.0069(17)
C20 0.018(2) 0.021(2) 0.0185(19) -0.0024(16) -0.0035(17) -0.0045(18)
C21 0.018(3) 0.019(2) 0.028(2) 0.0021(17) -0.0077(19) 0.0067(19)
C22 0.025(3) 0.020(2) 0.025(2) 0.0031(17) -0.014(2) 0.0077(19)
C23 0.036(3) 0.023(2) 0.018(2) -0.0007(17) -0.0095(19) 0.002(2)
C24 0.018(3) 0.018(2) 0.023(2) 0.0010(17) -0.0063(18) 0.0022(18)
C25 0.012(2) 0.0132(19) 0.0121(18) 0.0022(14) -0.0064(16) 0.0018(15)
C26 0.008(2) 0.0131(19) 0.0174(18) -0.0014(15) -0.0039(16) -0.0001(16)
C27 0.014(2) 0.0131(19) 0.0183(18) -0.0001(15) -0.0022(17) -0.0041(17)
N28 0.018(2) 0.0127(17) 0.0231(17) -0.0020(14) -0.0016(15) 0.0031(14)
C29 0.014(2) 0.0138(19) 0.0183(19) -0.0018(15) -0.0025(16) -0.0004(17)
C30 0.014(2) 0.0141(19) 0.0158(18) 0.0008(14) -0.0028(16) -0.0019(17)
C31 0.010(2) 0.0163(19) 0.0123(18) 0.0031(15) -0.0003(16) 0.0051(16)
C32 0.015(2) 0.017(2) 0.0179(19) -0.0023(15) -0.0001(17) 0.0008(17)
C33 0.013(2) 0.021(2) 0.0150(19) 0.0004(16) 0.0010(16) 0.0032(17)
C34 0.019(3) 0.026(2) 0.0170(19) 0.0045(16) 0.0039(17) -0.0009(18)
C35 0.009(2) 0.0156(19) 0.027(2) -0.0008(16) 0.0020(18) -0.0021(16)
C36 0.019(2) 0.0145(19) 0.0127(17) 0.0006(15) -0.0018(16) -0.0001(17)
C37 0.015(2) 0.0164(19) 0.0169(19) 0.0000(15) 0.0009(17) -0.0047(17)
C38 0.027(3) 0.021(2) 0.0154(19) 0.0016(16) 0.0003(18) -0.004(2)
C39 0.042(3) 0.024(2) 0.020(2) 0.0005(18) 0.006(2) -0.006(2)
C40 0.032(3) 0.033(2) 0.023(2) -0.0065(19) 0.016(2) -0.010(2)
C41 0.030(3) 0.017(2) 0.031(2) -0.0029(18) 0.003(2) 0.0054(19)
C42 0.014(2) 0.0152(19) 0.025(2) -0.0023(16) 0.0027(17) -0.0029(17)
C43 0.033(3) 0.030(3) 0.057(3) -0.008(2) 0.011(3) -0.003(2)
Cl1 0.0347(8) 0.0282(6) 0.0599(8) -0.0127(6) 0.0069(6) 0.0016(5)
Cl2 0.0573(11) 0.0332(7) 0.0765(11) -0.0072(7) 0.0391(9) 0.0051(7)
B 0.037(4) 0.032(3) 0.018(2) -0.006(2) 0.007(2) -0.012(3)
F1 0.047(2) 0.0506(19) 0.0301(15) -0.0070(14) 0.0201(14) -0.0208(17)
F2 0.057(3) 0.094(3) 0.0399(19) -0.021(2) -0.0141(18) 0.024(2)
F3 0.055(2) 0.0549(19) 0.0156(12) 0.0031(13) -0.0050(13) -0.0327(17)
F4 0.105(3) 0.0374(17) 0.0258(14) 0.0025(13) -0.0165(18) -0.034(2)

loop_
_atom_type_symbol
_atom_type_description
_atom_type_scat_dispersion_real
_atom_type_scat_dispersion_imag
_atom_type_scat_source
C C 0.0181 0.0091 'International Tables Vol C Tables 4.2.6.8 and 6.1.1.4'
H H 0.0000 0.0000 'International Tables Vol C Tables 4.2.6.8 and 6.1.1.4'
N N 0.0311 0.0180 'International Tables Vol C Tables 4.2.6.8 and 6.1.1.4'
F F 0.0727 0.0534 'International Tables Vol C Tables 4.2.6.8 and 6.1.1.4'
B B 0.0090 0.0039 'International Tables Vol C Tables 4.2.6.8 and 6.1.1.4'
Cl Cl 0.3639 0.7018 'International Tables Vol C Tables 4.2.6.8 and 6.1.1.4'

loop_
_geom_angle_atom_site_label_1
_geom_angle_atom_site_label_2
_geom_angle_atom_site_label_3
_geom_angle
C6 N1 C2 120.6(3)
C6 N1 C25 120.0(3)
C2 N1 C25 119.5(3)
C3 C2 N1 119.5(4)
C3 C2 C13 119.8(4)
N1 C2 C13 120.7(3)
C2 C3 C4 122.0(4)
C5 C4 C3 116.6(4)
C5 C4 C7 122.0(4)
C3 C4 C7 121.4(4)
C6 C5 C4 122.0(4)
N1 C6 C5 119.4(4)
N1 C6 C19 121.4(3)
C5 C6 C19 119.2(4)
C8 C7 C12 118.6(4)
C8 C7 C4 120.9(4)
C12 C7 C4 120.5(4)
C7 C8 C9 120.8(4)
C10 C9 C8 119.9(4)
C9 C10 C11 120.4(4)
C10 C11 C12 119.5(4)
C7 C12 C11 120.8(4)
C14 C13 C18 117.9(4)
C14 C13 C2 118.2(4)
C18 C13 C2 123.7(4)
C15 C14 C13 121.5(4)
C16 C15 C14 119.7(4)
C15 C16 C17 119.7(4)
C18 C17 C16 120.8(4)
C17 C18 C13 120.3(4)
C20 C19 C24 120.4(4)
C20 C19 C6 122.8(4)
C24 C19 C6 116.8(4)
C19 C20 C21 119.7(4)
C22 C21 C20 119.8(4)
C23 C22 C21 120.2(4)
C22 C23 C24 120.4(4)
C23 C24 C19 119.6(4)
C30 C25 C26 121.5(4)
C30 C25 N1 119.7(4)
C26 C25 N1 118.8(3)
C27 C26 C25 115.1(4)
C27 C26 C37 119.0(4)
C25 C26 C37 125.9(4)
N28 C27 C26 125.7(4)
C29 N28 C27 116.5(4)
N28 C29 C30 125.3(4)
C25 C30 C29 115.9(4)
C25 C30 C31 125.9(4)
C29 C30 C31 118.2(4)
C32 C31 C36 118.5(4)
C32 C31 C30 118.1(4)
C36 C31 C30 123.2(4)
C31 C32 C33 121.2(4)
C34 C33 C32 120.0(4)
C33 C34 C35 119.5(4)
C34 C35 C36 120.8(4)
C31 C36 C35 120.0(4)
C38 C37 C42 118.5(4)
C38 C37 C26 118.1(4)
C42 C37 C26 123.3(4)
C39 C38 C37 120.1(5)
C40 C39 C38 120.8(4)
C41 C40 C39 119.1(4)
C40 C41 C42 121.3(5)
C41 C42 C37 120.2(4)
Cl1 C43 Cl2 111.2(3)
F4 B F3 110.8(4)
F4 B F1 108.2(5)
F3 B F1 108.5(5)
F4 B F2 111.5(5)
F3 B F2 111.2(5)
F1 B F2 106.5(5)

loop_
_geom_bond_atom_site_label_1
_geom_bond_atom_site_label_2
_geom_bond_distance
N1 C6 1.376(5)
N1 C2 1.385(5)
N1 C25 1.450(6)
C2 C3 1.377(6)
C2 C13 1.476(6)
C3 C4 1.404(6)
C4 C5 1.401(6)
C4 C7 1.479(6)
C5 C6 1.386(6)
C6 C19 1.493(6)
C7 C8 1.403(6)
C7 C12 1.393(6)
C8 C9 1.393(6)
C9 C10 1.385(7)
C10 C11 1.390(7)
C11 C12 1.404(6)
C13 C14 1.396(6)
C13 C18 1.411(6)
C14 C15 1.386(6)
C15 C16 1.373(7)
C16 C17 1.400(7)
C17 C18 1.367(6)
C19 C20 1.382(7)
C19 C24 1.396(6)
C20 C21 1.396(6)
C21 C22 1.389(7)
C22 C23 1.382(7)
C23 C24 1.382(6)
C25 C30 1.387(6)
C25 C26 1.412(6)
C26 C27 1.397(6)
C26 C37 1.485(6)
C27 N28 1.336(6)
N28 C29 1.320(6)
C29 C30 1.410(6)
C30 C31 1.488(6)
C31 C32 1.397(6)
C31 C36 1.392(6)
C32 C33 1.395(6)
C33 C34 1.374(7)
C34 C35 1.393(6)
C35 C36 1.396(6)
C37 C38 1.405(6)
C37 C42 1.404(6)
C38 C39 1.388(7)
C39 C40 1.383(8)
C40 C41 1.382(7)
C41 C42 1.378(7)
C43 Cl1 1.756(5)
C43 Cl2 1.758(6)
B F4 1.378(6)
B F3 1.378(6)
B F1 1.393(7)
B F2 1.395(8)
